data_2204632
loop_
_publ_author_name
'Shao, Si-Chang'
'You, Zhong-Lu'
'Xiong, Zhong-Duo'
'Chen, Bo'
'Zhu, Hai-Liang'

_publ_section_title
;
 2-Nitrobenzaldehyde salicylhydrazone
;
_journal_issue 12
_journal_name_full 'Acta Crystallographica Section E'
_journal_page_first o2187
_journal_page_last o2188
_journal_paper_doi 10.1107/S1600536804027394
_journal_volume 60
_journal_year 2004
_chemical_formula_iupac 'C14 H11 N3 O4'
_chemical_formula_moiety 'C14 H11 N3 O4'
_chemical_formula_sum 'C14 H11 N3 O4'
_chemical_formula_weight 285.26
_chemical_name_common '2-nitrobenzaldehyde salicylhydrazone'
_chemical_name_systematic
;
2-nitrobenzaldehyde (2-hydroxybenzoyl)hydrazone
;
_space_group_IT_number 14
_symmetry_cell_setting monoclinic
_symmetry_space_group_name_Hall '-P 2yn'
_symmetry_space_group_name_H-M 'P 1 21/n 1'
_atom_sites_solution_hydrogens geom
_atom_sites_solution_primary direct
_atom_sites_solution_secondary difmap
_audit_creation_method SHELXL-97
_cell_angle_alpha 90.00
_cell_angle_beta 113.541(5)
_cell_angle_gamma 90.00
_cell_formula_units_Z 4
_cell_length_a 7.070(3)
_cell_length_b 25.214(9)
_cell_length_c 7.870(3)
_cell_measurement_reflns_used 1426
_cell_measurement_temperature 298(2)
_cell_measurement_theta_max 23.15
_cell_measurement_theta_min 3.14
_cell_volume 1286.2(9)
_computing_cell_refinement SMART
_computing_data_collection 'SMART (Bruker, 1998)'
_computing_data_reduction 'SAINT (Bruker, 1998)'
_computing_molecular_graphics 'SHELXTL (Sheldrick, 1997)'
_computing_publication_material SHELXTL
_computing_structure_refinement 'SHELXL97 (Sheldrick, 1997)'
_computing_structure_solution 'SHELXS97 (Sheldrick, 1997)'
_diffrn_ambient_temperature 298(2)
_diffrn_measured_fraction_theta_full 0.998
_diffrn_measured_fraction_theta_max 0.998
_diffrn_measurement_device_type 'Bruker SMART CCD area-detector'
_diffrn_measurement_method \w
_diffrn_radiation_monochromator graphite
_diffrn_radiation_source 'fine-focus sealed tube'
_diffrn_radiation_type MoK\a
_diffrn_radiation_wavelength 0.71073
_diffrn_reflns_av_R_equivalents 0.0330
_diffrn_reflns_av_sigmaI/netI 0.0409
_diffrn_reflns_limit_h_max 7
_diffrn_reflns_limit_h_min -8
_diffrn_reflns_limit_k_max 31
_diffrn_reflns_limit_k_min -31
_diffrn_reflns_limit_l_max 9
_diffrn_reflns_limit_l_min -9
_diffrn_reflns_number 7466
_diffrn_reflns_theta_full 26.49
_diffrn_reflns_theta_max 26.49
_diffrn_reflns_theta_min 1.62
_diffrn_standards_decay_% 0
_diffrn_standards_interval_count 0
_diffrn_standards_interval_time 0
_diffrn_standards_number 0
_exptl_absorpt_coefficient_mu 0.111
_exptl_absorpt_correction_T_max 0.9760
_exptl_absorpt_correction_T_min 0.9654
_exptl_absorpt_correction_type multi-scan
_exptl_absorpt_process_details '(SADABS; Sheldrick, 1996)'
_exptl_crystal_colour yellow
_exptl_crystal_density_diffrn 1.473
_exptl_crystal_density_method 'not measured'
_exptl_crystal_description block
_exptl_crystal_F_000 592
_exptl_crystal_size_max 0.32
_exptl_crystal_size_mid 0.27
_exptl_crystal_size_min 0.22
_refine_diff_density_max 0.186
_refine_diff_density_min -0.208
_refine_ls_extinction_method none
_refine_ls_goodness_of_fit_ref 1.019
_refine_ls_hydrogen_treatment constr
_refine_ls_matrix_type full
_refine_ls_number_parameters 205
_refine_ls_number_reflns 2657
_refine_ls_number_restraints 0
_refine_ls_restrained_S_all 1.019
_refine_ls_R_factor_all 0.0752
_refine_ls_R_factor_gt 0.0491
_refine_ls_shift/su_max 0.000
_refine_ls_shift/su_mean 0.000
_refine_ls_structure_factor_coef Fsqd
_refine_ls_weighting_details 'calc w = 1/[\s^2^(Fo^2^)+(0.0562P)^2^+0.1087P] where P = (Fo^2^+2Fc^2^)/3'
_refine_ls_weighting_scheme calc
_refine_ls_wR_factor_gt 0.1118
_refine_ls_wR_factor_ref 0.1248
_reflns_number_gt 1826
_reflns_number_total 2657
_reflns_threshold_expression I>2\s(I)
_cod_data_source_file cf6389.cif
_cod_data_source_block I
_cod_depositor_comments
;
The following automatic conversions were performed:
'_symmetry_cell_setting' value 'Monoclinic' changed to 'monoclinic'
according to '/home/saulius/struct/CIF-dictionaries/cif_core.dic'
dictionary named 'cif_core.dic' version 2.4.1 from 2010-06-29.

Automatic conversion script
Id: cif_fix_enum 1527 2010-12-29 10:47:43Z saulius 

The following automatic conversions were performed:

'_symmetry_cell_setting' value 'Monoclinic' changed to 'monoclinic'
according to /home/saulius/struct/CIF-dictionaries/cif_core.dic
dictionary named 'cif_core.dic' version 2.4.1 from 2010-06-29.

Automatic conversion script
Id: cif_fix_values 1715 2011-07-08 13:25:40Z adriana 
;
_cod_original_sg_symbol_H-M 'P 21/n'
_cod_database_code 2204632
_cod_database_fobs_code 2204632

loop_
_symmetry_equiv_pos_as_xyz
'x, y, z'
'-x+1/2, y+1/2, -z+1/2'
'-x, -y, -z'
'x-1/2, -y-1/2, z-1/2'

loop_
_atom_site_label
_atom_site_fract_x
_atom_site_fract_y
_atom_site_fract_z
_atom_site_U_iso_or_equiv
_atom_site_adp_type
_atom_site_calc_flag
_atom_site_refinement_flags
_atom_site_occupancy
_atom_site_type_symbol
O1 0.7348(2) 0.09416(5) 0.9938(2) 0.0574(4) Uani d . 1 O
O2 0.6179(2) 0.18827(5) 0.82562(16) 0.0487(4) Uani d . 1 O
O3A 0.9208(8) 0.4332(3) 1.0750(8) 0.0830(16) Uani d P 0.80 O
O3B 0.827(3) 0.4275(9) 1.047(2) 0.069(5) Uani d P 0.20 O
O4 0.7141(3) 0.49442(7) 0.9163(3) 0.1026(7) Uani d . 1 O
N1 0.8073(2) 0.25586(6) 1.00027(19) 0.0381(4) Uani d . 1 N
N2 0.7612(2) 0.28780(5) 0.84702(18) 0.0380(4) Uani d . 1 N
N3 0.8011(3) 0.45286(7) 0.9248(3) 0.0582(5) Uani d . 1 N
C1 0.7648(3) 0.17759(6) 1.1525(2) 0.0347(4) Uani d . 1 C
C2 0.7912(3) 0.20303(7) 1.3173(2) 0.0429(5) Uani d . 1 C
H2 0.7868 0.2399 1.3202 0.052 Uiso calc R 1 H
C3 0.8236(3) 0.17479(9) 1.4758(3) 0.0542(5) Uani d . 1 C
H3 0.8415 0.1922 1.5853 0.065 Uiso calc R 1 H
C4 0.8290(3) 0.12022(9) 1.4700(3) 0.0578(6) Uani d . 1 C
H4 0.8515 0.1008 1.5769 0.069 Uiso calc R 1 H
C5 0.8020(3) 0.09414(8) 1.3099(3) 0.0523(5) Uani d . 1 C
H5 0.8075 0.0573 1.3090 0.063 Uiso calc R 1 H
C6 0.7665(3) 0.12212(7) 1.1495(3) 0.0401(4) Uani d . 1 C
C7 0.7242(3) 0.20703(6) 0.9801(2) 0.0350(4) Uani d . 1 C
C8 0.8197(3) 0.33522(7) 0.8844(2) 0.0377(4) Uani d . 1 C
H8 0.8832 0.3462 1.0071 0.045 Uiso calc R 1 H
C9 0.7872(3) 0.37298(6) 0.7338(2) 0.0340(4) Uani d . 1 C
C10 0.7823(3) 0.42797(7) 0.7500(2) 0.0407(4) Uani d . 1 C
C11 0.7540(3) 0.46129(8) 0.6038(3) 0.0570(6) Uani d . 1 C
H11 0.7484 0.4978 0.6182 0.068 Uiso calc R 1 H
C12 0.7342(4) 0.44064(9) 0.4373(3) 0.0636(6) Uani d . 1 C
H12 0.7197 0.4631 0.3390 0.076 Uiso calc R 1 H
C13 0.7358(3) 0.38691(8) 0.4153(3) 0.0535(5) Uani d . 1 C
H13 0.7200 0.3728 0.3012 0.064 Uiso calc R 1 H
C14 0.7605(3) 0.35360(7) 0.5604(2) 0.0423(4) Uani d . 1 C
H14 0.7594 0.3171 0.5423 0.051 Uiso calc R 1 H
H1 0.898(4) 0.2670(9) 1.110(3) 0.080 Uiso d . 1 H
H1A 0.686(4) 0.1199(9) 0.904(3) 0.080 Uiso d . 1 H

loop_
_atom_site_aniso_label
_atom_site_aniso_U_11
_atom_site_aniso_U_22
_atom_site_aniso_U_33
_atom_site_aniso_U_12
_atom_site_aniso_U_13
_atom_site_aniso_U_23
O1 0.0761(11) 0.0341(7) 0.0606(10) 0.0043(7) 0.0258(8) -0.0021(6)
O2 0.0654(10) 0.0380(7) 0.0313(7) -0.0085(7) 0.0074(6) -0.0012(6)
O3A 0.118(4) 0.066(2) 0.052(2) -0.015(3) 0.022(2) -0.0146(14)
O3B 0.131(16) 0.053(7) 0.028(7) -0.011(10) 0.039(9) -0.008(6)
O4 0.1430(19) 0.0548(10) 0.1174(16) 0.0200(11) 0.0598(14) -0.0244(10)
N1 0.0437(10) 0.0349(8) 0.0281(8) -0.0057(7) 0.0064(7) 0.0043(6)
N2 0.0444(9) 0.0346(8) 0.0310(8) -0.0018(7) 0.0108(7) 0.0050(6)
N3 0.0781(15) 0.0397(10) 0.0657(13) -0.0146(10) 0.0381(12) -0.0137(9)
C1 0.0295(10) 0.0373(9) 0.0348(9) -0.0009(8) 0.0102(7) 0.0041(7)
C2 0.0437(11) 0.0447(10) 0.0392(10) -0.0035(9) 0.0153(9) 0.0006(8)
C3 0.0551(13) 0.0719(14) 0.0355(11) -0.0096(11) 0.0180(10) 0.0029(10)
C4 0.0515(13) 0.0664(14) 0.0492(13) -0.0061(11) 0.0134(10) 0.0249(11)
C5 0.0466(13) 0.0437(11) 0.0606(13) 0.0027(9) 0.0151(10) 0.0190(10)
C6 0.0349(11) 0.0368(10) 0.0465(11) 0.0015(8) 0.0140(8) 0.0036(8)
C7 0.0360(10) 0.0336(9) 0.0321(9) 0.0018(8) 0.0103(8) 0.0001(7)
C8 0.0431(11) 0.0356(9) 0.0324(9) -0.0031(8) 0.0130(8) -0.0011(8)
C9 0.0318(10) 0.0348(9) 0.0341(10) -0.0008(8) 0.0118(8) 0.0024(7)
C10 0.0417(11) 0.0369(10) 0.0451(11) -0.0019(8) 0.0189(9) 0.0009(8)
C11 0.0649(15) 0.0383(11) 0.0713(15) 0.0058(10) 0.0310(12) 0.0161(10)
C12 0.0749(16) 0.0635(14) 0.0539(14) 0.0080(12) 0.0271(12) 0.0267(11)
C13 0.0571(13) 0.0657(14) 0.0371(11) 0.0067(11) 0.0180(10) 0.0078(10)
C14 0.0451(11) 0.0429(10) 0.0377(10) 0.0022(9) 0.0154(9) 0.0017(8)

loop_
_atom_type_symbol
_atom_type_description
_atom_type_scat_dispersion_real
_atom_type_scat_dispersion_imag
_atom_type_scat_source
C C 0.0033 0.0016 'International Tables Vol C Tables 4.2.6.8 and 6.1.1.4'
H H 0.0000 0.0000 'International Tables Vol C Tables 4.2.6.8 and 6.1.1.4'
N N 0.0061 0.0033 'International Tables Vol C Tables 4.2.6.8 and 6.1.1.4'
O O 0.0106 0.0060 'International Tables Vol C Tables 4.2.6.8 and 6.1.1.4'

loop_
_geom_angle_atom_site_label_1
_geom_angle_atom_site_label_2
_geom_angle_atom_site_label_3
_geom_angle
C6 O1 H1A 101.8(14)
O3B O3A N3 62(2)
O3A O3B N3 88(2)
C7 N1 N2 119.48(14)
C7 N1 H1 120.8(15)
N2 N1 H1 119.6(15)
C8 N2 N1 114.18(14)
O3B N3 O4 117.1(12)
O3B N3 O3A 30.0(10)
O4 N3 O3A 122.4(4)
O3B N3 C10 119.2(11)
O4 N3 C10 117.9(2)
O3A N3 C10 119.4(4)
C2 C1 C6 118.55(15)
C2 C1 C7 122.09(15)
C6 C1 C7 119.27(15)
C3 C2 C1 121.27(18)
C3 C2 H2 119.4
C1 C2 H2 119.4
C2 C3 C4 118.97(19)
C2 C3 H3 120.5
C4 C3 H3 120.5
C5 C4 C3 121.06(18)
C5 C4 H4 119.5
C3 C4 H4 119.5
C4 C5 C6 120.37(18)
C4 C5 H5 119.8
C6 C5 H5 119.8
O1 C6 C5 117.81(17)
O1 C6 C1 122.45(15)
C5 C6 C1 119.74(17)
O2 C7 N1 122.01(15)
O2 C7 C1 122.03(16)
N1 C7 C1 115.95(14)
N2 C8 C9 119.78(16)
N2 C8 H8 120.1
C9 C8 H8 120.1
C14 C9 C10 116.19(15)
C14 C9 C8 118.81(15)
C10 C9 C8 124.99(15)
C11 C10 C9 122.13(17)
C11 C10 N3 116.86(17)
C9 C10 N3 120.98(15)
C12 C11 C10 119.76(19)
C12 C11 H11 120.1
C10 C11 H11 120.1
C11 C12 C13 119.80(18)
C11 C12 H12 120.1
C13 C12 H12 120.1
C12 C13 C14 120.45(19)
C12 C13 H13 119.8
C14 C13 H13 119.8
C13 C14 C9 121.63(18)
C13 C14 H14 119.2
C9 C14 H14 119.2

loop_
_geom_bond_atom_site_label_1
_geom_bond_atom_site_label_2
_geom_bond_distance
O1 C6 1.353(2)
O1 H1A 0.92(2)
O2 C7 1.2395(19)
O3A O3B 0.63(2)
O3A N3 1.249(6)
O3B N3 1.11(2)
O4 N3 1.203(2)
N1 C7 1.346(2)
N1 N2 1.3767(19)
N1 H1 0.89(2)
N2 C8 1.261(2)
N3 C10 1.468(2)
C1 C2 1.391(2)
C1 C6 1.399(2)
C1 C7 1.471(2)
C2 C3 1.374(2)
C2 H2 0.9300
C3 C4 1.378(3)
C3 H3 0.9300
C4 C5 1.366(3)
C4 H4 0.9300
C5 C6 1.378(2)
C5 H5 0.9300
C8 C9 1.465(2)
C8 H8 0.9300
C9 C14 1.389(2)
C9 C10 1.394(2)
C10 C11 1.374(2)
C11 C12 1.364(3)
C11 H11 0.9300
C12 C13 1.366(3)
C12 H12 0.9300
C13 C14 1.371(2)
C13 H13 0.9300
C14 H14 0.9300

loop_
_geom_hbond_atom_site_label_D
_geom_hbond_atom_site_label_H
_geom_hbond_atom_site_label_A
_geom_hbond_site_symmetry_A
_geom_hbond_distance_DH
_geom_hbond_distance_HA
_geom_hbond_distance_DA
_geom_hbond_angle_DHA
O1 H1A O2 . 0.92(2) 1.83(2) 2.6817(19) 153(2)
N1 H1 O2 4_666 0.89(2) 2.11(2) 2.978(2) 164(2)
